data_1547818
loop_
_publ_author_name
'Gleissner, J.'
'Errandonea, D.'

_publ_section_title
;
 Monazite-type SrCrO4 under compression
;
_journal_name_full 'Phys. Rev B'
_journal_page_first 134108
_journal_page_last 134108
_journal_volume 94
_journal_year 2016
_chemical_compound_source Synthetic
_chemical_formula_sum 'Cr O4 Sr'
_space_group_IT_number 88
_symmetry_Int_Tables_number 88
_symmetry_space_group_name_Hall '-I 4ad'
_symmetry_space_group_name_H-M 'I 41/a :2'
_cell_angle_alpha 90
_cell_angle_beta 90
_cell_angle_gamma 90
_cell_formula_units_Z 4
_cell_length_a 4.9700
_cell_length_b 4.9700
_cell_length_c 11.844
_cell_volume 292.557
_exptl_crystal_density_diffrn 3.953
_pd_phase_name scheelite_SrCrO4
_cod_data_source_file scheelite_SrCrO4.cif
_cod_data_source_block 9014695
_cod_original_cell_volume 292.5575
_cod_original_sg_symbol_H-M 'I 41/a'
_cod_original_formula_sum 'Sr Cr O4'
_cod_database_code 1547818

loop_
_symmetry_equiv_pos_as_xyz
'x, y, z'
'-x, -y, -z'
'-x+1/2, -y, z+1/2'
'x+1/2, y, -z+1/2'
'-y+3/4, x+1/4, z+1/4'
'y+1/4, -x+3/4, -z+3/4'
'y+3/4, -x+3/4, z+3/4'
'-y+1/4, x+1/4, -z+1/4'
'x+1/2, y+1/2, z+1/2'
'-x+1/2, -y+1/2, -z+1/2'
'-x, -y+1/2, z'
'x, y+1/2, -z'
'-y+1/4, x+3/4, z+3/4'
'y+3/4, -x+1/4, -z+1/4'
'y+1/4, -x+1/4, z+1/4'
'-y+3/4, x+3/4, -z+3/4'

loop_
_atom_site_label
_atom_site_occupancy
_atom_site_fract_x
_atom_site_fract_y
_atom_site_fract_z
_atom_site_adp_type
_atom_site_U_iso_or_equiv
_atom_site_type_symbol
Sr 1.0 0.000000 0.250000 0.625000 Uiso 1.000000 Sr
Cr 1.0 0.000000 0.250000 0.125000 Uiso 1.000000 Cr
O 1.0 0.237300 0.112600 0.045100 Uiso 1.000000 O
